data_2218637
loop_
_publ_author_name
'Hao, Lujiang'
'Mu, Chunhua'
'Kong, Binbin'

_publ_section_title
;
 Tris[2-(propyliminomethyl)phenolato-\k^2^<i>N</i>,<i>O</i>]iron(III)
;
_journal_coeditor_code CF2206
_journal_issue 7
_journal_name_full 'Acta Crystallographica Section E'
_journal_page_first m955
_journal_paper_doi 10.1107/S1600536808018540
_journal_volume 64
_journal_year 2008
_chemical_formula_iupac '[Fe (C10 H12 N1 O1)3]'
_chemical_formula_moiety 'C30 H36 Fe N3 O3'
_chemical_formula_sum 'C30 H36 Fe N3 O3'
_chemical_formula_weight 542.47
_chemical_name_systematic
;
Tris[2-(propyliminomethyl)phenolato-\k^2^<i>N</i>,<i>O</i>]iron(III)
;
_space_group_IT_number 88
_symmetry_cell_setting tetragonal
_symmetry_space_group_name_Hall '-I 4ad'
_symmetry_space_group_name_H-M 'I 41/a :2'
_atom_sites_solution_hydrogens geom
_atom_sites_solution_primary direct
_atom_sites_solution_secondary difmap
_audit_creation_method SHELXL-97
_cell_angle_alpha 90.00
_cell_angle_beta 90.00
_cell_angle_gamma 90.00
_cell_formula_units_Z 16
_cell_length_a 19.369(2)
_cell_length_b 19.369(2)
_cell_length_c 30.216(3)
_cell_measurement_reflns_used 5198
_cell_measurement_temperature 293(2)
_cell_measurement_theta_max 25.50
_cell_measurement_theta_min 1.25
_cell_volume 11336(2)
_computing_cell_refinement 'SAINT-Plus (Bruker, 2001)'
_computing_data_collection 'APEX2 (Bruker, 2004)'
_computing_data_reduction 'SAINT-Plus (Bruker, 2001)'
_computing_molecular_graphics 'SHELXTL (Sheldrick, 2008)'
_computing_publication_material 'SHELXTL (Sheldrick, 2008)'
_computing_structure_refinement 'SHELXL97 (Sheldrick, 2008)'
_computing_structure_solution 'SHELXS97 (Sheldrick, 2008)'
_diffrn_ambient_temperature 293(2)
_diffrn_measured_fraction_theta_full 0.981
_diffrn_measured_fraction_theta_max 0.981
_diffrn_measurement_device_type 'Bruker APEXII CCD'
_diffrn_measurement_method '\f and \w'
_diffrn_radiation_monochromator graphite
_diffrn_radiation_source 'fine-focus sealed tube'
_diffrn_radiation_type MoK\a
_diffrn_radiation_wavelength 0.71073
_diffrn_reflns_av_R_equivalents 0.0734
_diffrn_reflns_av_sigmaI/netI 0.0557
_diffrn_reflns_limit_h_max 22
_diffrn_reflns_limit_h_min -23
_diffrn_reflns_limit_k_max 23
_diffrn_reflns_limit_k_min -23
_diffrn_reflns_limit_l_max 36
_diffrn_reflns_limit_l_min -36
_diffrn_reflns_number 41740
_diffrn_reflns_theta_full 25.50
_diffrn_reflns_theta_max 25.50
_diffrn_reflns_theta_min 1.25
_diffrn_standards_decay_% 0
_diffrn_standards_interval_count 0
_diffrn_standards_interval_time 0
_diffrn_standards_number 0
_exptl_absorpt_coefficient_mu 0.567
_exptl_absorpt_correction_T_max 0.956
_exptl_absorpt_correction_T_min 0.935
_exptl_absorpt_correction_type multi-scan
_exptl_absorpt_process_details '(SADABS; Bruker, 2001)'
_exptl_crystal_colour green
_exptl_crystal_density_diffrn 1.271
_exptl_crystal_density_method 'not measured'
_exptl_crystal_description block
_exptl_crystal_F_000 4592
_exptl_crystal_size_max 0.12
_exptl_crystal_size_mid 0.10
_exptl_crystal_size_min 0.08
_refine_diff_density_max 0.329
_refine_diff_density_min -0.268
_refine_ls_extinction_method none
_refine_ls_goodness_of_fit_ref 0.998
_refine_ls_hydrogen_treatment constr
_refine_ls_matrix_type full
_refine_ls_number_parameters 337
_refine_ls_number_reflns 5198
_refine_ls_number_restraints 0
_refine_ls_restrained_S_all 0.998
_refine_ls_R_factor_all 0.0848
_refine_ls_R_factor_gt 0.0468
_refine_ls_shift/su_max 0.000
_refine_ls_shift/su_mean 0.000
_refine_ls_structure_factor_coef Fsqd
_refine_ls_weighting_details 'calc w=1/[\s^2^(Fo^2^)+(0.0375P)^2^] where P=(Fo^2^+2Fc^2^)/3'
_refine_ls_weighting_scheme calc
_refine_ls_wR_factor_gt 0.0918
_refine_ls_wR_factor_ref 0.0993
_reflns_number_gt 3125
_reflns_number_total 5198
_reflns_threshold_expression I>2\s(I)
_cod_data_source_file cf2206.cif
_cod_data_source_block I
_cod_depositor_comments
;
The following automatic conversions were performed:
'_symmetry_cell_setting' value 'Tetragonal' changed to 'tetragonal'
according to '/home/saulius/struct/CIF-dictionaries/cif_core.dic'
dictionary named 'cif_core.dic' version 2.4.1 from 2010-06-29.

Automatic conversion script
Id: cif_fix_enum 1527 2010-12-29 10:47:43Z saulius 

The following automatic conversions were performed:

'_symmetry_cell_setting' value 'Tetragonal' changed to 'tetragonal'
according to /home/saulius/struct/CIF-dictionaries/cif_core.dic
dictionary named 'cif_core.dic' version 2.4.1 from 2010-06-29.

Automatic conversion script
Id: cif_fix_values 1715 2011-07-08 13:25:40Z adriana 
;
_cod_original_sg_symbol_H-M 'I 41/a'
_cod_database_code 2218637
_cod_database_fobs_code 2218637

loop_
_symmetry_equiv_pos_as_xyz
'x, y, z'
'-x+1/2, -y, z+1/2'
'-y+3/4, x+1/4, z+1/4'
'y+3/4, -x+3/4, z+3/4'
'x+1/2, y+1/2, z+1/2'
'-x+1, -y+1/2, z+1'
'-y+5/4, x+3/4, z+3/4'
'y+5/4, -x+5/4, z+5/4'
'-x, -y, -z'
'x-1/2, y, -z-1/2'
'y-3/4, -x-1/4, -z-1/4'
'-y-3/4, x-3/4, -z-3/4'
'-x+1/2, -y+1/2, -z+1/2'
'x, y+1/2, -z'
'y-1/4, -x+1/4, -z+1/4'
'-y-1/4, x-1/4, -z-1/4'

loop_
_atom_site_type_symbol
_atom_site_label
_atom_site_fract_x
_atom_site_fract_y
_atom_site_fract_z
_atom_site_U_iso_or_equiv
_atom_site_adp_type
_atom_site_calc_flag
_atom_site_refinement_flags
_atom_site_occupancy
Fe Fe1 0.22632(2) 0.98149(2) 0.992992(13) 0.05735(17) Uani d . 1
C C1 0.14742(16) 0.94922(15) 0.89961(9) 0.0579(8) Uani d . 1
C C2 0.10654(19) 0.94259(17) 0.86092(10) 0.0703(9) Uani d . 1
H H2 0.1202 0.9650 0.8352 0.084 Uiso calc R 1
C C3 0.04851(19) 0.90467(18) 0.86056(12) 0.0783(10) Uani d . 1
H H3 0.0213 0.9020 0.8353 0.094 Uiso calc R 1
C C4 0.03008(16) 0.86948(17) 0.89893(12) 0.0755(9) Uani d . 1
H H4 -0.0097 0.8426 0.8989 0.091 Uiso calc R 1
C C5 0.06917(16) 0.87330(15) 0.93694(10) 0.0647(8) Uani d . 1
H H5 0.0554 0.8488 0.9619 0.078 Uiso calc R 1
C C6 0.12904(15) 0.91330(14) 0.93872(10) 0.0548(7) Uani d . 1
C C7 0.09561(16) 0.97163(15) 1.05726(9) 0.0577(8) Uani d . 1
C C8 0.03352(16) 0.95695(16) 1.07764(10) 0.0693(9) Uani d . 1
H H8 -0.0047 0.9843 1.0713 0.083 Uiso calc R 1
C C9 0.02656(19) 0.90334(17) 1.10688(11) 0.0745(9) Uani d . 1
H H9 -0.0158 0.8943 1.1202 0.089 Uiso calc R 1
C C10 0.0822(2) 0.86399(18) 1.11603(10) 0.0749(9) Uani d . 1
H H10 0.0774 0.8266 1.1351 0.090 Uiso calc R 1
C C11 0.14583(19) 0.87783(16) 1.09771(10) 0.0706(9) Uani d . 1
H H11 0.1836 0.8506 1.1053 0.085 Uiso calc R 1
C C12 0.15458(16) 0.93302(15) 1.06737(9) 0.0561(8) Uani d . 1
C C13 0.34061(18) 1.0494(2) 1.03341(11) 0.0738(9) Uani d . 1
C C14 0.3673(2) 1.1078(2) 1.05590(13) 0.1009(12) Uani d . 1
H H14 0.3404 1.1474 1.0587 0.121 Uiso calc R 1
C C15 0.4327(2) 1.1063(3) 1.07356(14) 0.1233(17) Uani d . 1
H H15 0.4494 1.1449 1.0885 0.148 Uiso calc R 1
C C16 0.4732(2) 1.0498(3) 1.06961(15) 0.1199(16) Uani d . 1
H H16 0.5172 1.0495 1.0819 0.144 Uiso calc R 1
C C17 0.4490(2) 0.9930(3) 1.04737(13) 0.1051(13) Uani d . 1
H H17 0.4772 0.9544 1.0445 0.126 Uiso calc R 1
C C18 0.38262(17) 0.9922(2) 1.02892(11) 0.0764(10) Uani d . 1
C C19 0.36133(19) 0.9318(2) 1.00561(11) 0.0781(10) Uani d . 1
H H19 0.3945 0.8974 1.0026 0.094 Uiso calc R 1
C C20 0.20828(17) 0.98920(16) 0.89763(11) 0.0678(9) Uani d . 1
H H20 0.2235 1.0028 0.8698 0.081 Uiso calc R 1
C C21 0.09974(16) 1.02899(16) 1.02768(10) 0.0660(8) Uani d . 1
H H21 0.0631 1.0600 1.0285 0.079 Uiso calc R 1
C C22 0.14568(17) 1.10734(17) 0.97424(12) 0.0844(10) Uani d . 1
H H22A 0.1397 1.0951 0.9433 0.101 Uiso calc R 1
H H22B 0.1903 1.1297 0.9769 0.101 Uiso calc R 1
C C23 0.0919(2) 1.15896(17) 0.98566(12) 0.0889(11) Uani d . 1
H H23A 0.0971 1.1730 1.0163 0.107 Uiso calc R 1
H H23B 0.0465 1.1386 0.9821 0.107 Uiso calc R 1
C C24 0.0987(2) 1.22091(17) 0.95597(13) 0.1048(13) Uani d . 1
H H24A 0.1464 1.2340 0.9539 0.157 Uiso calc R 1
H H24B 0.0725 1.2586 0.9680 0.157 Uiso calc R 1
H H24C 0.0814 1.2098 0.9270 0.157 Uiso calc R 1
C C25 0.3097(2) 1.0451(3) 0.92058(14) 0.1238(15) Uani d . 1
H H25A 0.3341 1.0515 0.9483 0.149 Uiso calc R 1
H H25B 0.3373 1.0136 0.9029 0.149 Uiso calc R 1
C C26 0.3106(3) 1.1023(3) 0.9010(2) 0.126(3) Uani d . 1
H H26A 0.2831 1.1346 0.9182 0.240 Uiso calc R 1
H H26B 0.2878 1.0966 0.8727 0.240 Uiso calc R 1
C C27 0.3813(2) 1.1356(2) 0.89256(15) 0.1331(17) Uani d . 1
H H27A 0.3935 1.1643 0.9173 0.200 Uiso calc R 1
H H27B 0.3792 1.1632 0.8662 0.200 Uiso calc R 1
H H27C 0.4154 1.1001 0.8890 0.200 Uiso calc R 1
C C28 0.29461(18) 0.85217(19) 0.96588(12) 0.0870(11) Uani d . 1
H H28A 0.3396 0.8358 0.9565 0.104 Uiso calc R 1
H H28B 0.2665 0.8584 0.9396 0.104 Uiso calc R 1
C C29 0.2615(2) 0.7984(2) 0.99533(14) 0.1041(13) Uani d . 1
H H29A 0.2164 0.8152 1.0043 0.125 Uiso calc R 1
H H29B 0.2541 0.7569 0.9779 0.125 Uiso calc R 1
C C30 0.3005(2) 0.7793(2) 1.03570(18) 0.1528(19) Uani d . 1
H H30A 0.3439 0.7591 1.0274 0.229 Uiso calc R 1
H H30B 0.2743 0.7465 1.0526 0.229 Uiso calc R 1
H H30C 0.3087 0.8198 1.0532 0.229 Uiso calc R 1
N N1 0.30265(14) 0.91895(14) 0.98831(8) 0.0679(7) Uani d . 1
N N2 0.24462(14) 1.00853(13) 0.93127(9) 0.0697(7) Uani d . 1
N N3 0.14842(12) 1.04268(13) 0.99995(8) 0.0635(7) Uani d . 1
O O1 0.27883(11) 1.05426(11) 1.01689(7) 0.0753(6) Uani d . 1
O O2 0.21526(10) 0.94675(11) 1.05183(6) 0.0651(6) Uani d . 1
O O3 0.16501(10) 0.91380(10) 0.97551(6) 0.0622(5) Uani d . 1

loop_
_atom_site_aniso_label
_atom_site_aniso_U_11
_atom_site_aniso_U_22
_atom_site_aniso_U_33
_atom_site_aniso_U_12
_atom_site_aniso_U_13
_atom_site_aniso_U_23
Fe1 0.0520(3) 0.0673(3) 0.0527(3) 0.0034(2) 0.0019(2) -0.0006(2)
C1 0.068(2) 0.0595(19) 0.0458(18) 0.0098(17) 0.0056(16) -0.0015(15)
C2 0.092(3) 0.071(2) 0.049(2) 0.010(2) 0.0032(18) -0.0026(16)
C3 0.086(3) 0.086(3) 0.063(2) 0.001(2) -0.011(2) -0.0124(19)
C4 0.064(2) 0.079(2) 0.084(3) 0.0000(18) -0.007(2) -0.021(2)
C5 0.066(2) 0.062(2) 0.066(2) 0.0029(17) 0.0066(17) -0.0042(16)
C6 0.060(2) 0.0522(18) 0.0517(19) 0.0087(15) 0.0042(16) -0.0050(15)
C7 0.064(2) 0.0522(18) 0.0571(19) 0.0062(16) 0.0055(16) -0.0028(15)
C8 0.070(2) 0.064(2) 0.074(2) 0.0055(17) 0.0133(18) -0.0013(18)
C9 0.085(3) 0.068(2) 0.070(2) -0.005(2) 0.0171(19) -0.0010(19)
C10 0.104(3) 0.064(2) 0.057(2) -0.006(2) 0.013(2) 0.0015(16)
C11 0.095(3) 0.062(2) 0.055(2) 0.0135(19) -0.0056(19) -0.0051(17)
C12 0.067(2) 0.0582(19) 0.0436(17) 0.0072(17) 0.0007(16) -0.0091(15)
C13 0.057(2) 0.095(3) 0.069(2) -0.010(2) 0.0062(18) -0.006(2)
C14 0.072(3) 0.126(3) 0.105(3) -0.012(2) 0.004(2) -0.034(3)
C15 0.074(3) 0.184(5) 0.112(3) -0.033(3) -0.001(3) -0.050(3)
C16 0.065(3) 0.183(5) 0.112(4) -0.007(3) -0.016(3) -0.023(4)
C17 0.061(3) 0.153(4) 0.101(3) 0.001(3) 0.000(2) -0.001(3)
C18 0.053(2) 0.106(3) 0.070(2) 0.004(2) 0.0030(18) -0.002(2)
C19 0.066(2) 0.095(3) 0.074(2) 0.019(2) 0.013(2) 0.002(2)
C20 0.074(2) 0.077(2) 0.052(2) 0.0004(19) 0.0096(17) 0.0060(17)
C21 0.060(2) 0.064(2) 0.074(2) 0.0074(17) 0.0052(17) 0.0079(17)
C22 0.075(2) 0.079(2) 0.099(3) 0.005(2) 0.015(2) 0.027(2)
C23 0.104(3) 0.074(2) 0.089(3) 0.007(2) -0.005(2) 0.002(2)
C24 0.130(3) 0.065(2) 0.120(3) 0.001(2) -0.008(3) 0.021(2)
C25 0.127(4) 0.144(4) 0.100(3) -0.035(3) -0.002(3) 0.037(3)
C26 0.148(8) 0.122(7) 0.110(7) -0.007(6) -0.014(6) -0.005(6)
C27 0.124(4) 0.118(3) 0.157(4) -0.063(3) 0.028(3) 0.000(3)
C28 0.080(3) 0.092(3) 0.089(3) 0.021(2) 0.007(2) -0.024(2)
C29 0.108(3) 0.076(3) 0.129(4) 0.014(2) 0.000(3) 0.007(3)
C30 0.139(4) 0.138(4) 0.182(5) 0.003(3) -0.040(4) 0.040(4)
N1 0.0608(17) 0.083(2) 0.0596(16) 0.0104(15) 0.0072(14) -0.0056(14)
N2 0.0630(17) 0.0785(19) 0.0675(18) -0.0054(15) 0.0064(15) 0.0089(15)
N3 0.0560(15) 0.0691(17) 0.0653(17) 0.0024(13) 0.0007(13) 0.0120(14)
O1 0.0568(14) 0.0766(15) 0.0925(17) 0.0006(12) -0.0033(12) -0.0077(12)
O2 0.0572(13) 0.0848(15) 0.0532(12) 0.0147(11) -0.0012(10) -0.0047(11)
O3 0.0650(13) 0.0710(14) 0.0506(12) -0.0013(10) -0.0026(10) 0.0063(10)

loop_
_atom_type_symbol
_atom_type_description
_atom_type_scat_dispersion_real
_atom_type_scat_dispersion_imag
_atom_type_scat_source
C C 0.0033 0.0016 'International Tables Vol C Tables 4.2.6.8 and 6.1.1.4'
H H 0.0000 0.0000 'International Tables Vol C Tables 4.2.6.8 and 6.1.1.4'
N N 0.0061 0.0033 'International Tables Vol C Tables 4.2.6.8 and 6.1.1.4'
O O 0.0106 0.0060 'International Tables Vol C Tables 4.2.6.8 and 6.1.1.4'
Fe Fe 0.3463 0.8444 'International Tables Vol C Tables 4.2.6.8 and 6.1.1.4'

loop_
_geom_angle_atom_site_label_1
_geom_angle_atom_site_label_2
_geom_angle_atom_site_label_3
_geom_angle
O3 Fe1 O1 171.58(9)
O3 Fe1 O2 86.80(8)
O1 Fe1 O2 88.13(9)
O3 Fe1 N1 91.50(11)
O1 Fe1 N1 94.86(11)
O2 Fe1 N1 86.14(9)
O3 Fe1 N3 87.97(10)
O1 Fe1 N3 85.46(10)
O2 Fe1 N3 91.56(9)
N1 Fe1 N3 177.67(10)
O3 Fe1 N2 91.93(10)
O1 Fe1 N2 93.83(11)
O2 Fe1 N2 173.65(9)
N1 Fe1 N2 87.67(10)
N3 Fe1 N2 94.62(10)
C20 C1 C2 118.8(3)
C20 C1 C6 121.0(3)
C2 C1 C6 120.2(3)
C3 C2 C1 121.6(3)
C3 C2 H2 119.2
C1 C2 H2 119.2
C2 C3 C4 118.4(3)
C2 C3 H3 120.8
C4 C3 H3 120.8
C5 C4 C3 121.8(3)
C5 C4 H4 119.1
C3 C4 H4 119.1
C4 C5 C6 121.2(3)
C4 C5 H5 119.4
C6 C5 H5 119.4
O3 C6 C5 118.6(3)
O3 C6 C1 124.7(3)
C5 C6 C1 116.7(3)
C8 C7 C12 120.2(3)
C8 C7 C21 119.2(3)
C12 C7 C21 120.5(3)
C9 C8 C7 122.0(3)
C9 C8 H8 119.0
C7 C8 H8 119.0
C10 C9 C8 118.8(3)
C10 C9 H9 120.6
C8 C9 H9 120.6
C9 C10 C11 121.5(3)
C9 C10 H10 119.2
C11 C10 H10 119.2
C10 C11 C12 120.9(3)
C10 C11 H11 119.6
C12 C11 H11 119.6
O2 C12 C7 123.5(3)
O2 C12 C11 119.9(3)
C7 C12 C11 116.5(3)
O1 C13 C18 124.2(3)
O1 C13 C14 117.5(4)
C18 C13 C14 118.3(3)
C15 C14 C13 120.3(4)
C15 C14 H14 119.9
C13 C14 H14 119.9
C14 C15 C16 121.2(4)
C14 C15 H15 119.4
C16 C15 H15 119.4
C15 C16 C17 119.6(4)
C15 C16 H16 120.2
C17 C16 H16 120.2
C16 C17 C18 121.2(4)
C16 C17 H17 119.4
C18 C17 H17 119.4
C17 C18 C13 119.5(4)
C17 C18 C19 118.1(4)
C13 C18 C19 122.4(3)
N1 C19 C18 128.3(3)
N1 C19 H19 115.8
C18 C19 H19 115.8
N2 C20 C1 125.5(3)
N2 C20 H20 117.2
C1 C20 H20 117.2
N3 C21 C7 127.4(3)
N3 C21 H21 116.3
C7 C21 H21 116.3
N3 C22 C23 118.4(3)
N3 C22 H22A 107.7
C23 C22 H22A 107.7
N3 C22 H22B 107.7
C23 C22 H22B 107.7
H22A C22 H22B 107.1
C22 C23 C24 109.7(3)
C22 C23 H23A 109.7
C24 C23 H23A 109.7
C22 C23 H23B 109.7
C24 C23 H23B 109.7
H23A C23 H23B 108.2
C23 C24 H24A 109.5
C23 C24 H24B 109.5
H24A C24 H24B 109.5
C23 C24 H24C 109.5
H24A C24 H24C 109.5
H24B C24 H24C 109.5
C26 C25 N2 122.4(5)
C26 C25 H25A 106.7
N2 C25 H25A 106.7
C26 C25 H25B 106.7
N2 C25 H25B 106.7
H25A C25 H25B 106.6
C25 C26 C27 117.4(5)
C25 C26 H26A 108.0
C27 C26 H26A 107.9
C25 C26 H26B 107.9
C27 C26 H26B 107.9
H26A C26 H26B 107.2
C26 C27 H27A 109.5
C26 C27 H27B 109.5
H27A C27 H27B 109.5
C26 C27 H27C 109.5
H27A C27 H27C 109.5
H27B C27 H27C 109.5
N1 C28 C29 112.3(3)
N1 C28 H28A 109.1
C29 C28 H28A 109.1
N1 C28 H28B 109.1
C29 C28 H28B 109.1
H28A C28 H28B 107.9
C30 C29 C28 116.0(4)
C30 C29 H29A 108.3
C28 C29 H29A 108.3
C30 C29 H29B 108.3
C28 C29 H29B 108.3
H29A C29 H29B 107.4
C29 C30 H30A 109.5
C29 C30 H30B 109.5
H30A C30 H30B 109.5
C29 C30 H30C 109.5
H30A C30 H30C 109.5
H30B C30 H30C 109.5
C19 N1 C28 117.1(3)
C19 N1 Fe1 122.2(2)
C28 N1 Fe1 120.6(2)
C20 N2 C25 115.5(3)
C20 N2 Fe1 124.7(2)
C25 N2 Fe1 119.1(2)
C21 N3 C22 119.4(3)
C21 N3 Fe1 121.1(2)
C22 N3 Fe1 119.5(2)
C13 O1 Fe1 126.2(2)
C12 O2 Fe1 120.76(18)
C6 O3 Fe1 126.11(18)

loop_
_geom_bond_atom_site_label_1
_geom_bond_atom_site_label_2
_geom_bond_distance
Fe1 O3 1.846(2)
Fe1 O1 1.882(2)
Fe1 O2 1.913(2)
Fe1 N1 1.917(3)
Fe1 N3 1.930(2)
Fe1 N2 1.969(3)
C1 C20 1.412(4)
C1 C2 1.418(4)
C1 C6 1.417(4)
C2 C3 1.343(4)
C2 H2 0.930
C3 C4 1.392(4)
C3 H3 0.930
C4 C5 1.378(4)
C4 H4 0.930
C5 C6 1.396(4)
C5 H5 0.930
C6 O3 1.312(3)
C7 C8 1.381(4)
C7 C12 1.399(4)
C7 C21 1.428(4)
C8 C9 1.370(4)
C8 H8 0.930
C9 C10 1.348(4)
C9 H9 0.930
C10 C11 1.378(4)
C10 H10 0.930
C11 C12 1.418(4)
C11 H11 0.930
C12 O2 1.293(3)
C13 O1 1.300(4)
C13 C18 1.382(5)
C13 C14 1.418(5)
C14 C15 1.376(5)
C14 H14 0.930
C15 C16 1.352(6)
C15 H15 0.930
C16 C17 1.372(5)
C16 H16 0.930
C17 C18 1.402(5)
C17 H17 0.930
C18 C19 1.425(5)
C19 N1 1.276(4)
C19 H19 0.930
C20 N2 1.292(4)
C20 H20 0.930
C21 N3 1.289(3)
C21 H21 0.930
C22 N3 1.475(4)
C22 C23 1.484(4)
C22 H22A 0.970
C22 H22B 0.970
C23 C24 1.504(4)
C23 H23A 0.970
C23 H23B 0.970
C24 H24A 0.960
C24 H24B 0.960
C24 H24C 0.960
C25 C26 1.257(5)
C25 N2 1.481(5)
C25 H25A 0.970
C25 H25B 0.970
C26 C27 1.535(6)
C26 H26A 0.970
C26 H26B 0.970
C27 H27A 0.960
C27 H27B 0.960
C27 H27C 0.960
C28 N1 1.469(4)
C28 C29 1.514(5)
C28 H28A 0.970
C28 H28B 0.970
C29 C30 1.482(5)
C29 H29A 0.970
C29 H29B 0.970
C30 H30A 0.960
C30 H30B 0.960
C30 H30C 0.960
